data_7246296
loop_
_publ_author_name
'Taylor, Dominic'
'Malcomson, Thomas'
'Zhakeyev, Adilet'
'Rosair, Georgina M.'
'Paterson, Martin J.'
'Marques-Hueso, Jose'
'Dalgarno, Scott J.'
'Vilela, Filipe'

_publ_section_title
;
 Regioselective electrophilic aromatic borylation as a method for
 synthesising sterically hindered benzothiadiazole fluorophores
;
_journal_issue 9
_journal_name_full 'RSC Advances'
_journal_page_first 5826
_journal_page_last 5832
_journal_paper_doi 10.1039/D2RA08319A
_journal_volume 13
_journal_year 2023
_chemical_formula_sum 'C20 H12 N2 S3'
_chemical_formula_weight 376.50
_space_group_crystal_system triclinic
_space_group_IT_number 2
_space_group_name_Hall '-P 1'
_space_group_name_H-M_alt 'P -1'
_atom_sites_solution_hydrogens geom
_audit_creation_method SHELXL-2018/3
_audit_update_record
;
2022-09-21 deposited with the CCDC.	2023-02-01 downloaded from the CCDC.
;
_cell_angle_alpha 89.3640(7)
_cell_angle_beta 85.3723(7)
_cell_angle_gamma 73.5196(7)
_cell_formula_units_Z 2
_cell_length_a 6.87730(10)
_cell_length_b 7.41610(10)
_cell_length_c 16.8392(3)
_cell_measurement_reflns_used 1875
_cell_measurement_temperature 100.0
_cell_measurement_theta_max 72.05
_cell_measurement_theta_min 5.28
_cell_volume 820.81(2)
_computing_structure_refinement 'SHELXL-2018/3 (Sheldrick, 2018)'
_diffrn_ambient_temperature 100(2)
_diffrn_measured_fraction_theta_full 0.985
_diffrn_measured_fraction_theta_max 0.982
_diffrn_measurement_device_type 'Bruker D8 Venture'
_diffrn_measurement_method '\w and \f scans'
_diffrn_radiation_type CuK\a
_diffrn_radiation_wavelength 1.54178
_diffrn_reflns_av_R_equivalents 0.0365
_diffrn_reflns_av_unetI/netI 0.0257
_diffrn_reflns_Laue_measured_fraction_full 0.985
_diffrn_reflns_Laue_measured_fraction_max 0.982
_diffrn_reflns_limit_h_max 7
_diffrn_reflns_limit_h_min -8
_diffrn_reflns_limit_k_max 9
_diffrn_reflns_limit_k_min -9
_diffrn_reflns_limit_l_max 21
_diffrn_reflns_limit_l_min -20
_diffrn_reflns_number 18869
_diffrn_reflns_point_group_measured_fraction_full 0.985
_diffrn_reflns_point_group_measured_fraction_max 0.982
_diffrn_reflns_theta_full 67.679
_diffrn_reflns_theta_max 74.485
_diffrn_reflns_theta_min 5.271
_exptl_absorpt_coefficient_mu 4.157
_exptl_absorpt_correction_T_max 0.7538
_exptl_absorpt_correction_T_min 0.5537
_exptl_absorpt_correction_type multi-scan
_exptl_absorpt_process_details
;
 SADABS 2016/2: Krause, L., Herbst-Irmer, R., Sheldrick G.M. & Stalke D.,
 J. Appl. Cryst. 48 (2015) 3-10
;
_exptl_crystal_colour yellow
_exptl_crystal_density_diffrn 1.523
_exptl_crystal_description block
_exptl_crystal_F_000 388
_exptl_crystal_recrystallization_method 'Re-crystallisation from solvent: acetone'
_exptl_crystal_size_max 0.360
_exptl_crystal_size_mid 0.240
_exptl_crystal_size_min 0.140
_refine_diff_density_max 0.400
_refine_diff_density_min -0.325
_refine_diff_density_rms 0.050
_refine_ls_extinction_method none
_refine_ls_goodness_of_fit_ref 1.070
_refine_ls_hydrogen_treatment constr
_refine_ls_matrix_type full
_refine_ls_number_parameters 227
_refine_ls_number_reflns 3306
_refine_ls_number_restraints 0
_refine_ls_restrained_S_all 1.070
_refine_ls_R_factor_all 0.0287
_refine_ls_R_factor_gt 0.0275
_refine_ls_shift/su_max 0.001
_refine_ls_shift/su_mean 0.000
_refine_ls_structure_factor_coef Fsqd
_refine_ls_weighting_details 'w=1/[\s^2^(Fo^2^)+(0.0285P)^2^+0.5143P] where P=(Fo^2^+2Fc^2^)/3'
_refine_ls_weighting_scheme calc
_refine_ls_wR_factor_gt 0.0696
_refine_ls_wR_factor_ref 0.0704
_reflns_Friedel_coverage 0.000
_reflns_number_gt 3156
_reflns_number_total 3306
_reflns_threshold_expression 'I > 2\s(I)'
_cod_data_source_file d2ra08319a2.cif
_cod_data_source_block cu_8v00708_0m_a
_cod_database_code 7246296
_shelx_shelxl_version_number 2018/3
_shelx_space_group_comment
;
The symmetry employed for this shelxl refinement is uniquely defined
by the following loop, which should always be used as a source of
symmetry information in preference to the above space-group names.
They are only intended as comments.
;
_shelx_estimated_absorpt_t_min 0.316
_shelx_estimated_absorpt_t_max 0.594

loop_
_space_group_symop_operation_xyz
'x, y, z'
'-x, -y, -z'

loop_
_atom_site_label
_atom_site_type_symbol
_atom_site_fract_x
_atom_site_fract_y
_atom_site_fract_z
_atom_site_U_iso_or_equiv
_atom_site_adp_type
_atom_site_occupancy
_atom_site_site_symmetry_order
_atom_site_calc_flag
_atom_site_refinement_flags_posn
_atom_site_refinement_flags_adp
_atom_site_refinement_flags_occupancy
_atom_site_disorder_assembly
_atom_site_disorder_group
S1 S 0.71784(5) 0.67617(4) 0.76205(2) 0.01760(10) Uani 1 1 d . . . . .
N1 N 0.70289(18) 0.66942(16) 0.66682(7) 0.0161(2) Uani 1 1 d . . . . .
C1 C 0.75320(19) 0.48596(18) 0.64597(8) 0.0120(3) Uani 1 1 d . . . . .
S2 S 1.16141(5) -0.12917(5) 0.75431(2) 0.01667(10) Uani 1 1 d . . . . .
N2 N 0.78430(18) 0.45513(16) 0.78256(7) 0.0150(2) Uani 1 1 d . . . . .
C2 C 0.79833(19) 0.36269(18) 0.71292(8) 0.0120(3) Uani 1 1 d . . . . .
S3 S 0.66317(6) 0.77496(5) 0.50067(2) 0.01663(13) Uani 0.871(2) 1 d . . P A 3
C3 C 0.85800(19) 0.16316(18) 0.70251(8) 0.0122(3) Uani 1 1 d . . . . .
C4 C 0.8649(2) 0.09811(18) 0.62596(8) 0.0136(3) Uani 1 1 d . . . . .
H4 H 0.899932 -0.033804 0.616817 0.016 Uiso 1 1 calc R U . . .
C5 C 0.8219(2) 0.21986(19) 0.55987(8) 0.0138(3) Uani 1 1 d . . . . .
H5 H 0.830077 0.165244 0.508501 0.017 Uiso 1 1 calc R U . . .
C6 C 0.76919(19) 0.41270(18) 0.56648(8) 0.0125(3) Uani 1 1 d . . . . .
C7 C 0.9269(2) 0.03724(18) 0.76912(8) 0.0132(3) Uani 1 1 d . . . . .
C8 C 0.8427(2) 0.03204(18) 0.84589(8) 0.0143(3) Uani 1 1 d . . . . .
C9 C 0.9736(2) -0.1082(2) 0.89204(8) 0.0183(3) Uani 1 1 d . . . . .
H9 H 0.941111 -0.130526 0.946489 0.022 Uiso 1 1 calc R U . . .
C10 C 1.1485(2) -0.2059(2) 0.85023(9) 0.0201(3) Uani 1 1 d . . . . .
H10 H 1.250852 -0.304446 0.871623 0.024 Uiso 1 1 calc R U . . .
C11 C 0.6356(2) 0.14007(19) 0.87658(8) 0.0153(3) Uani 1 1 d . . . . .
C12 C 0.4725(2) 0.16775(19) 0.82918(8) 0.0161(3) Uani 1 1 d . . . . .
H12 H 0.496520 0.122001 0.775761 0.019 Uiso 1 1 calc R U . . .
C13 C 0.2759(2) 0.2610(2) 0.85881(9) 0.0205(3) Uani 1 1 d . . . . .
H13 H 0.166324 0.278140 0.825899 0.025 Uiso 1 1 calc R U . . .
C14 C 0.2394(2) 0.3293(2) 0.93673(9) 0.0249(3) Uani 1 1 d . . . . .
H14 H 0.105068 0.393917 0.957076 0.030 Uiso 1 1 calc R U . . .
C15 C 0.3994(3) 0.3029(2) 0.98469(9) 0.0297(4) Uani 1 1 d . . . . .
H15 H 0.374687 0.349903 1.037919 0.036 Uiso 1 1 calc R U . . .
C16 C 0.5961(3) 0.2079(2) 0.95508(9) 0.0248(3) Uani 1 1 d . . . . .
H16 H 0.704769 0.188804 0.988560 0.030 Uiso 1 1 calc R U . . .
C17 C 0.7367(2) 0.53220(19) 0.49617(8) 0.0136(3) Uani 1 1 d . . . . .
S18 S 0.76238(18) 0.46054(19) 0.41427(7) 0.0317(4) Uani 0.129(2) 1 d . . P A 2
C18 C 0.76238(18) 0.46054(19) 0.41427(7) 0.0317(4) Uani 0.871(2) 1 d . . P A 1
H18 H 0.800910 0.332171 0.397998 0.038 Uiso 0.871(2) 1 calc R U P A 1
C19 C 0.7176(2) 0.6236(2) 0.36220(9) 0.0211(3) Uani 1 1 d . . . . .
H19 H 0.725096 0.611931 0.305837 0.025 Uiso 0.871(2) 1 calc R U P A 1
H19A H 0.725096 0.611931 0.305837 0.025 Uiso 0.129(2) 1 calc R U P A 2
C20 C 0.6646(2) 0.7931(2) 0.40024(9) 0.0214(3) Uani 1 1 d . . . . .
H20 H 0.631637 0.909772 0.373323 0.026 Uiso 0.871(2) 1 calc R U P A 3
H20A H 0.631637 0.909772 0.373323 0.026 Uiso 0.129(2) 1 calc R U P A 4
C1A C 0.66317(6) 0.77496(5) 0.50067(2) 0.01663(13) Uani 0.129(2) 1 d . . P A 4
H1A H 0.633361 0.864203 0.543192 0.020 Uiso 0.129(2) 1 calc R U P A 4

loop_
_atom_site_aniso_label
_atom_site_aniso_U_11
_atom_site_aniso_U_22
_atom_site_aniso_U_33
_atom_site_aniso_U_23
_atom_site_aniso_U_13
_atom_site_aniso_U_12
S1 0.02551(19) 0.01124(17) 0.01586(17) -0.00115(12) -0.00210(13) -0.00474(13)
N1 0.0187(6) 0.0138(5) 0.0156(6) 0.0012(4) -0.0016(4) -0.0044(4)
C1 0.0095(6) 0.0121(6) 0.0144(6) 0.0019(5) -0.0006(5) -0.0036(5)
S2 0.01495(17) 0.01466(17) 0.01800(18) 0.00178(12) -0.00198(12) -0.00021(12)
N2 0.0171(6) 0.0132(5) 0.0150(6) 0.0003(4) -0.0015(4) -0.0048(4)
C2 0.0098(6) 0.0139(6) 0.0125(6) 0.0006(5) -0.0007(5) -0.0039(5)
S3 0.0189(2) 0.0155(2) 0.0168(2) 0.00611(13) -0.00460(14) -0.00630(14)
C3 0.0102(6) 0.0122(6) 0.0141(6) 0.0022(5) -0.0010(5) -0.0032(5)
C4 0.0133(6) 0.0111(6) 0.0157(6) -0.0006(5) 0.0001(5) -0.0025(5)
C5 0.0135(6) 0.0157(6) 0.0120(6) -0.0004(5) -0.0005(5) -0.0039(5)
C6 0.0083(6) 0.0159(6) 0.0132(6) 0.0019(5) -0.0007(5) -0.0036(5)
C7 0.0137(6) 0.0105(6) 0.0155(6) 0.0004(5) -0.0030(5) -0.0032(5)
C8 0.0174(7) 0.0128(6) 0.0144(6) 0.0014(5) -0.0044(5) -0.0064(5)
C9 0.0219(7) 0.0194(7) 0.0151(7) 0.0043(5) -0.0052(5) -0.0075(6)
C10 0.0220(7) 0.0172(7) 0.0211(7) 0.0060(5) -0.0083(6) -0.0038(6)
C11 0.0195(7) 0.0131(6) 0.0140(6) 0.0019(5) 0.0003(5) -0.0063(5)
C12 0.0190(7) 0.0147(6) 0.0143(6) 0.0008(5) 0.0004(5) -0.0048(5)
C13 0.0192(7) 0.0172(7) 0.0238(7) 0.0044(6) -0.0001(6) -0.0037(6)
C14 0.0239(8) 0.0194(7) 0.0265(8) 0.0005(6) 0.0110(6) -0.0016(6)
C15 0.0372(10) 0.0315(8) 0.0178(7) -0.0050(6) 0.0076(6) -0.0080(7)
C16 0.0284(8) 0.0310(8) 0.0150(7) -0.0021(6) -0.0013(6) -0.0086(7)
C17 0.0094(6) 0.0152(6) 0.0160(6) 0.0028(5) -0.0006(5) -0.0031(5)
S18 0.0192(6) 0.0480(8) 0.0272(7) 0.0187(5) -0.0038(4) -0.0084(5)
C18 0.0192(6) 0.0480(8) 0.0272(7) 0.0187(5) -0.0038(4) -0.0084(5)
C19 0.0154(7) 0.0322(8) 0.0142(7) 0.0060(6) -0.0007(5) -0.0047(6)
C20 0.0168(7) 0.0251(7) 0.0232(7) 0.0110(6) -0.0025(6) -0.0075(6)
C1A 0.0189(2) 0.0155(2) 0.0168(2) 0.00611(13) -0.00460(14) -0.00630(14)

loop_
_atom_type_symbol
_atom_type_description
_atom_type_scat_dispersion_real
_atom_type_scat_dispersion_imag
_atom_type_scat_source
C C 0.0181 0.0091 'International Tables Vol C Tables 4.2.6.8 and 6.1.1.4'
H H 0.0000 0.0000 'International Tables Vol C Tables 4.2.6.8 and 6.1.1.4'
N N 0.0311 0.0180 'International Tables Vol C Tables 4.2.6.8 and 6.1.1.4'
S S 0.3331 0.5567 'International Tables Vol C Tables 4.2.6.8 and 6.1.1.4'

loop_
_geom_angle_atom_site_label_1
_geom_angle_atom_site_label_2
_geom_angle_atom_site_label_3
_geom_angle
_geom_angle_site_symmetry_1
_geom_angle_site_symmetry_3
_geom_angle_publ_flag
N2 S1 N1 101.28(6) . . ?
C1 N1 S1 106.32(9) . . ?
N1 C1 C6 125.87(12) . . ?
N1 C1 C2 112.88(11) . . ?
C6 C1 C2 121.22(12) . . ?
C10 S2 C7 92.29(7) . . ?
C2 N2 S1 106.21(9) . . ?
N2 C2 C3 125.58(12) . . ?
N2 C2 C1 113.30(11) . . ?
C3 C2 C1 121.09(12) . . ?
C20 S3 C17 92.53(7) . . ?
C4 C3 C2 116.07(12) . . ?
C4 C3 C7 122.55(12) . . ?
C2 C3 C7 121.12(11) . . ?
C3 C4 C5 122.77(12) . . ?
C3 C4 H4 118.6 . . ?
C5 C4 H4 118.6 . . ?
C6 C5 C4 123.35(12) . . ?
C6 C5 H5 118.3 . . ?
C4 C5 H5 118.3 . . ?
C5 C6 C1 115.43(12) . . ?
C5 C6 C17 121.41(12) . . ?
C1 C6 C17 123.15(12) . . ?
C8 C7 C3 131.48(12) . . ?
C8 C7 S2 111.15(10) . . ?
C3 C7 S2 117.26(10) . . ?
C7 C8 C9 111.58(12) . . ?
C7 C8 C11 125.60(12) . . ?
C9 C8 C11 122.53(12) . . ?
C10 C9 C8 113.42(13) . . ?
C10 C9 H9 123.3 . . ?
C8 C9 H9 123.3 . . ?
C9 C10 S2 111.55(11) . . ?
C9 C10 H10 124.2 . . ?
S2 C10 H10 124.2 . . ?
C12 C11 C16 118.36(13) . . ?
C12 C11 C8 120.65(12) . . ?
C16 C11 C8 120.90(13) . . ?
C13 C12 C11 121.05(13) . . ?
C13 C12 H12 119.5 . . ?
C11 C12 H12 119.5 . . ?
C12 C13 C14 119.88(14) . . ?
C12 C13 H13 120.1 . . ?
C14 C13 H13 120.1 . . ?
C15 C14 C13 119.88(14) . . ?
C15 C14 H14 120.1 . . ?
C13 C14 H14 120.1 . . ?
C14 C15 C16 120.14(14) . . ?
C14 C15 H15 119.9 . . ?
C16 C15 H15 119.9 . . ?
C15 C16 C11 120.69(15) . . ?
C15 C16 H16 119.7 . . ?
C11 C16 H16 119.7 . . ?
C18 C17 C6 124.14(12) . . ?
S18 C17 C6 124.14(12) . . ?
C6 C17 C1A 123.65(10) . . ?
C6 C17 S3 123.65(10) . . ?
C19 S18 C17 107.07(12) . . ?
C19 C18 C17 107.07(12) . . ?
C19 C18 H18 126.5 . . ?
C17 C18 H18 126.5 . . ?
C20 C19 S18 115.12(13) . . ?
C20 C19 C18 115.12(13) . . ?
C20 C19 H19 122.4 . . ?
C18 C19 H19 122.4 . . ?
C20 C19 H19A 122.4 . . ?
S18 C19 H19A 122.4 . . ?
C19 C20 C1A 113.06(11) . . ?
C19 C20 S3 113.06(11) . . ?
C19 C20 H20 123.5 . . ?
S3 C20 H20 123.5 . . ?
C19 C20 H20A 123.5 . . ?
C1A C20 H20A 123.5 . . ?
C20 C1A C17 92.53(7) . . ?
C20 C1A H1A 133.7 . . ?
C17 C1A H1A 133.7 . . ?

loop_
_geom_bond_atom_site_label_1
_geom_bond_atom_site_label_2
_geom_bond_distance
_geom_bond_site_symmetry_2
_geom_bond_publ_flag
S1 N2 1.6134(12) . ?
S1 N1 1.6173(12) . ?
N1 C1 1.3484(17) . ?
C1 C6 1.4344(18) . ?
C1 C2 1.4407(18) . ?
S2 C10 1.7104(15) . ?
S2 C7 1.7319(14) . ?
N2 C2 1.3479(17) . ?
C2 C3 1.4277(18) . ?
S3 C20 1.6946(15) . ?
S3 C17 1.7271(14) . ?
C3 C4 1.3738(18) . ?
C3 C7 1.4717(18) . ?
C4 C5 1.4216(18) . ?
C4 H4 0.9500 . ?
C5 C6 1.3754(19) . ?
C5 H5 0.9500 . ?
C6 C17 1.4644(18) . ?
C7 C8 1.3779(19) . ?
C8 C9 1.4349(19) . ?
C8 C11 1.477(2) . ?
C9 C10 1.360(2) . ?
C9 H9 0.9500 . ?
C10 H10 0.9500 . ?
C11 C12 1.396(2) . ?
C11 C16 1.398(2) . ?
C12 C13 1.387(2) . ?
C12 H12 0.9500 . ?
C13 C14 1.389(2) . ?
C13 H13 0.9500 . ?
C14 C15 1.385(3) . ?
C14 H14 0.9500 . ?
C15 C16 1.390(2) . ?
C15 H15 0.9500 . ?
C16 H16 0.9500 . ?
C17 C18 1.4626(19) . ?
C17 S18 1.4626(19) . ?
C17 C1A 1.7271(14) . ?
S18 C19 1.4613(18) . ?
C18 C19 1.4613(18) . ?
C18 H18 0.9500 . ?
C19 C20 1.357(2) . ?
C19 H19 0.9500 . ?
C19 H19A 0.9500 . ?
C20 C1A 1.6946(15) . ?
C20 H20 0.9500 . ?
C20 H20A 0.9500 . ?
C1A H1A 0.9500 . ?

loop_
_geom_torsion_atom_site_label_1
_geom_torsion_atom_site_label_2
_geom_torsion_atom_site_label_3
_geom_torsion_atom_site_label_4
_geom_torsion
_geom_torsion_site_symmetry_1
_geom_torsion_site_symmetry_2
_geom_torsion_site_symmetry_3
_geom_torsion_site_symmetry_4
_geom_torsion_publ_flag
N2 S1 N1 C1 -0.55(10) . . . . ?
S1 N1 C1 C6 -177.13(11) . . . . ?
S1 N1 C1 C2 0.90(13) . . . . ?
N1 S1 N2 C2 0.02(10) . . . . ?
S1 N2 C2 C3 178.40(11) . . . . ?
S1 N2 C2 C1 0.50(13) . . . . ?
N1 C1 C2 N2 -0.96(16) . . . . ?
C6 C1 C2 N2 177.17(11) . . . . ?
N1 C1 C2 C3 -178.97(11) . . . . ?
C6 C1 C2 C3 -0.83(19) . . . . ?
N2 C2 C3 C4 -179.10(12) . . . . ?
C1 C2 C3 C4 -1.35(18) . . . . ?
N2 C2 C3 C7 -4.9(2) . . . . ?
C1 C2 C3 C7 172.85(12) . . . . ?
C2 C3 C4 C5 1.90(19) . . . . ?
C7 C3 C4 C5 -172.22(12) . . . . ?
C3 C4 C5 C6 -0.2(2) . . . . ?
C4 C5 C6 C1 -1.97(19) . . . . ?
C4 C5 C6 C17 176.75(12) . . . . ?
N1 C1 C6 C5 -179.69(13) . . . . ?
C2 C1 C6 C5 2.44(18) . . . . ?
N1 C1 C6 C17 1.6(2) . . . . ?
C2 C1 C6 C17 -176.26(12) . . . . ?
C4 C3 C7 C8 -136.23(15) . . . . ?
C2 C3 C7 C8 49.9(2) . . . . ?
C4 C3 C7 S2 48.01(16) . . . . ?
C2 C3 C7 S2 -125.82(11) . . . . ?
C10 S2 C7 C8 -0.12(11) . . . . ?
C10 S2 C7 C3 176.48(11) . . . . ?
C3 C7 C8 C9 -175.41(13) . . . . ?
S2 C7 C8 C9 0.55(14) . . . . ?
C3 C7 C8 C11 10.8(2) . . . . ?
S2 C7 C8 C11 -173.23(10) . . . . ?
C7 C8 C9 C10 -0.86(17) . . . . ?
C11 C8 C9 C10 173.15(12) . . . . ?
C8 C9 C10 S2 0.76(16) . . . . ?
C7 S2 C10 C9 -0.37(12) . . . . ?
C7 C8 C11 C12 38.1(2) . . . . ?
C9 C8 C11 C12 -135.06(14) . . . . ?
C7 C8 C11 C16 -145.56(14) . . . . ?
C9 C8 C11 C16 41.3(2) . . . . ?
C16 C11 C12 C13 0.3(2) . . . . ?
C8 C11 C12 C13 176.78(12) . . . . ?
C11 C12 C13 C14 0.3(2) . . . . ?
C12 C13 C14 C15 -0.4(2) . . . . ?
C13 C14 C15 C16 -0.2(2) . . . . ?
C14 C15 C16 C11 0.9(2) . . . . ?
C12 C11 C16 C15 -0.9(2) . . . . ?
C8 C11 C16 C15 -177.37(14) . . . . ?
C5 C6 C17 C18 -1.9(2) . . . . ?
C1 C6 C17 C18 176.69(12) . . . . ?
C5 C6 C17 S18 -1.9(2) . . . . ?
C1 C6 C17 S18 176.69(12) . . . . ?
C5 C6 C17 C1A 178.07(10) . . . . ?
C1 C6 C17 C1A -3.31(18) . . . . ?
C5 C6 C17 S3 178.07(10) . . . . ?
C1 C6 C17 S3 -3.31(18) . . . . ?
C20 S3 C17 C6 179.58(12) . . . . ?
C6 C17 S18 C19 -179.48(12) . . . . ?
C6 C17 C18 C19 -179.48(12) . . . . ?
C17 S18 C19 C20 -0.39(17) . . . . ?
C17 C18 C19 C20 -0.39(17) . . . . ?
C17 S3 C20 C19 0.20(12) . . . . ?
C19 C20 C1A C17 0.20(12) . . . . ?
C6 C17 C1A C20 179.58(12) . . . . ?
